data_4028682
loop_
_publ_author_name
'Mingdi Yang'
'Dongling Xu'
'Wengang Xi'
'Lianke Wang'
'Jun Zheng'
'Jing Huang'
'Jingyan Zhang'
'Hongping Zhou'
'Jieying Wu'
'Yupeng Tian'

_publ_section_title
;
 Aggregation-Induced Fluorescence Behavior of Triphenylamine-Based Schiff
 Bases: The Combined Effect of Multiple Forces
;
_journal_name_full 'Journal of Organic Chemistry'
_journal_page_first 10344
_journal_page_last 10359
_journal_paper_doi 10.1021/jo401719c
_journal_volume 78
_journal_year 2013
_chemical_formula_sum 'C37 H35 N3 O'
_chemical_formula_weight 537.68
_chemical_name_systematic
;
 ?
;
_space_group_IT_number 2
_symmetry_space_group_name_Hall '-P 1'
_symmetry_space_group_name_H-M 'P -1'
_atom_sites_solution_hydrogens geom
_atom_sites_solution_primary direct
_atom_sites_solution_secondary difmap
_audit_creation_method SHELXL-97
_cell_angle_alpha 83.7780(10)
_cell_angle_beta 89.848(2)
_cell_angle_gamma 74.4690(10)
_cell_formula_units_Z 2
_cell_length_a 9.2815(10)
_cell_length_b 9.4972(10)
_cell_length_c 17.4636(19)
_cell_measurement_temperature 291(2)
_cell_volume 1473.9(3)
_computing_structure_refinement 'SHELXL-97 (Sheldrick, 1997)'
_computing_structure_solution 'SHELXS-97 (Sheldrick, 1990)'
_diffrn_ambient_temperature 291(2)
_diffrn_measured_fraction_theta_full 0.988
_diffrn_measured_fraction_theta_max 0.988
_diffrn_radiation_monochromator graphite
_diffrn_radiation_source 'fine-focus sealed tube'
_diffrn_radiation_type MoK\a
_diffrn_radiation_wavelength 0.71073
_diffrn_reflns_av_R_equivalents 0.0284
_diffrn_reflns_av_sigmaI/netI 0.0484
_diffrn_reflns_limit_h_max 11
_diffrn_reflns_limit_h_min -11
_diffrn_reflns_limit_k_max 11
_diffrn_reflns_limit_k_min -11
_diffrn_reflns_limit_l_max 20
_diffrn_reflns_limit_l_min -20
_diffrn_reflns_number 10568
_diffrn_reflns_theta_full 25.01
_diffrn_reflns_theta_max 25.01
_diffrn_reflns_theta_min 1.17
_exptl_absorpt_coefficient_mu 0.073
_exptl_absorpt_correction_T_max 0.9855
_exptl_absorpt_correction_T_min 0.9834
_exptl_absorpt_correction_type none
_exptl_crystal_density_diffrn 1.212
_exptl_crystal_F_000 572
_exptl_crystal_size_max 0.23
_exptl_crystal_size_mid 0.21
_exptl_crystal_size_min 0.20
_refine_diff_density_max 0.341
_refine_diff_density_min -0.216
_refine_diff_density_rms 0.045
_refine_ls_extinction_coef 0.00167(13)
_refine_ls_extinction_method none
_refine_ls_goodness_of_fit_ref 1.049
_refine_ls_hydrogen_treatment mixed
_refine_ls_matrix_type full
_refine_ls_number_parameters 373
_refine_ls_number_reflns 5131
_refine_ls_number_restraints 0
_refine_ls_restrained_S_all 1.049
_refine_ls_R_factor_all 0.0869
_refine_ls_R_factor_gt 0.0508
_refine_ls_shift/su_max 0.000
_refine_ls_shift/su_mean 0.000
_refine_ls_structure_factor_coef Fsqd
_refine_ls_weighting_details 'calc w=1/[\s^2^(Fo^2^)+(0.0904P)^2^+0.0000P] where P=(Fo^2^+2Fc^2^)/3'
_refine_ls_weighting_scheme calc
_refine_ls_wR_factor_gt 0.1353
_refine_ls_wR_factor_ref 0.1703
_reflns_number_gt 3283
_reflns_number_total 5131
_reflns_threshold_expression >2sigma(I)
_cod_data_source_file jo401719c_si_007.cif
_cod_data_source_block ss
_cod_database_code 4028682

loop_
_symmetry_equiv_pos_as_xyz
'x, y, z'
'-x, -y, -z'

loop_
_atom_site_label
_atom_site_type_symbol
_atom_site_fract_x
_atom_site_fract_y
_atom_site_fract_z
_atom_site_U_iso_or_equiv
_atom_site_adp_type
_atom_site_occupancy
_atom_site_symmetry_multiplicity
_atom_site_calc_flag
_atom_site_refinement_flags
C1 C -0.8736(3) 0.1138(3) 0.91235(17) 0.0683(8) Uani 1 1 d .
H1 H -0.8988 0.0496 0.8815 0.082 Uiso 1 1 calc R
C2 C -0.9809(3) 0.1975(3) 0.9554(2) 0.0795(9) Uani 1 1 d .
H2 H -1.0780 0.1879 0.9540 0.095 Uiso 1 1 calc R
C3 C -0.9476(3) 0.2943(3) 1.00026(17) 0.0734(8) Uani 1 1 d .
H3 H -1.0209 0.3495 1.0296 0.088 Uiso 1 1 calc R
C4 C -0.8041(3) 0.3091(3) 1.00145(15) 0.0647(7) Uani 1 1 d .
H4 H -0.7805 0.3758 1.0312 0.078 Uiso 1 1 calc R
C5 C -0.6949(3) 0.2253(2) 0.95865(14) 0.0521(6) Uani 1 1 d .
H5 H -0.5984 0.2366 0.9595 0.063 Uiso 1 1 calc R
C6 C -0.7278(2) 0.1252(2) 0.91489(13) 0.0464(6) Uani 1 1 d .
C7 C -0.6491(2) -0.1957(3) 0.93858(14) 0.0543(6) Uani 1 1 d .
H7 H -0.6958 -0.1461 0.9788 0.065 Uiso 1 1 calc R
C8 C -0.6303(3) -0.3448(3) 0.94066(18) 0.0679(8) Uani 1 1 d .
H8 H -0.6660 -0.3946 0.9820 0.081 Uiso 1 1 calc R
C9 C -0.5599(3) -0.4210(3) 0.88289(18) 0.0724(8) Uani 1 1 d .
H9 H -0.5473 -0.5218 0.8849 0.087 Uiso 1 1 calc R
C10 C -0.5086(3) -0.3470(3) 0.82234(17) 0.0676(7) Uani 1 1 d .
H10 H -0.4584 -0.3984 0.7835 0.081 Uiso 1 1 calc R
C11 C -0.5300(3) -0.1963(3) 0.81782(14) 0.0563(6) Uani 1 1 d .
H11 H -0.4982 -0.1468 0.7750 0.068 Uiso 1 1 calc R
C12 C -0.5988(2) -0.1190(3) 0.87683(14) 0.0471(6) Uani 1 1 d .
C13 C -0.5035(2) 0.0933(2) 0.83686(14) 0.0474(6) Uani 1 1 d .
C14 C -0.5432(2) 0.2130(2) 0.78098(15) 0.0555(7) Uani 1 1 d .
H14 H -0.6437 0.2574 0.7686 0.067 Uiso 1 1 calc R
C15 C -0.3534(2) 0.0321(3) 0.85576(13) 0.0514(6) Uani 1 1 d .
H15 H -0.3251 -0.0454 0.8949 0.062 Uiso 1 1 calc R
C16 C -0.4349(2) 0.2667(2) 0.74356(14) 0.0525(6) Uani 1 1 d .
H16 H -0.4638 0.3488 0.7072 0.063 Uiso 1 1 calc R
C17 C -0.2459(2) 0.0844(3) 0.81752(13) 0.0493(6) Uani 1 1 d .
H17 H -0.1457 0.0411 0.8310 0.059 Uiso 1 1 calc R
C18 C -0.2830(2) 0.2008(2) 0.75889(13) 0.0447(5) Uani 1 1 d .
C19 C -0.1706(3) 0.2485(3) 0.71132(13) 0.0496(6) Uani 1 1 d .
H19 H -0.1977 0.3442 0.6869 0.059 Uiso 1 1 calc R
C20 C -0.0333(2) 0.1668(3) 0.70019(13) 0.0495(6) Uani 1 1 d .
H20 H -0.0072 0.0733 0.7273 0.059 Uiso 1 1 calc R
C21 C 0.0820(2) 0.2036(2) 0.65129(13) 0.0445(5) Uani 1 1 d .
C22 C 0.0680(2) 0.3438(2) 0.61262(14) 0.0511(6) Uani 1 1 d .
H22 H -0.0172 0.4192 0.6192 0.061 Uiso 1 1 calc R
C23 C 0.2111(2) 0.0948(3) 0.63883(15) 0.0555(6) Uani 1 1 d .
H23 H 0.2232 -0.0001 0.6629 0.067 Uiso 1 1 calc R
C24 C 0.1773(2) 0.3726(2) 0.56510(13) 0.0489(6) Uani 1 1 d .
H24 H 0.1641 0.4664 0.5395 0.059 Uiso 1 1 calc R
C25 C 0.3217(2) 0.1237(3) 0.59170(15) 0.0573(7) Uani 1 1 d .
H25 H 0.4069 0.0487 0.5846 0.069 Uiso 1 1 calc R
C26 C 0.3067(2) 0.2642(2) 0.55473(13) 0.0433(5) Uani 1 1 d .
C27 C 0.5551(2) 0.2480(2) 0.52185(13) 0.0470(6) Uani 1 1 d .
H27 H 0.5830 0.2003 0.5711 0.056 Uiso 1 1 calc R
C28 C 0.6699(2) 0.2634(2) 0.46931(12) 0.0423(5) Uani 1 1 d .
C29 C 0.6371(2) 0.3276(2) 0.39264(13) 0.0455(6) Uani 1 1 d .
C30 C 0.8217(2) 0.2102(2) 0.49127(13) 0.0480(6) Uani 1 1 d .
H30 H 0.8466 0.1673 0.5416 0.058 Uiso 1 1 calc R
C31 C 0.7486(2) 0.3343(2) 0.34168(13) 0.0485(6) Uani 1 1 d .
H31 H 0.7233 0.3755 0.2911 0.058 Uiso 1 1 calc R
C32 C 0.9344(2) 0.2184(2) 0.44235(13) 0.0478(6) Uani 1 1 d .
H32 H 1.0334 0.1837 0.4599 0.057 Uiso 1 1 calc R
C33 C 0.9008(2) 0.2799(2) 0.36472(13) 0.0466(6) Uani 1 1 d .
C34 C 0.9847(3) 0.3216(3) 0.23072(15) 0.0669(7) Uani 1 1 d .
H34A H 0.8990 0.2887 0.2166 0.080 Uiso 1 1 calc R
H34B H 1.0705 0.2674 0.2044 0.080 Uiso 1 1 calc R
C35 C 1.1676(2) 0.2733(3) 0.34293(15) 0.0551(6) Uani 1 1 d .
H35A H 1.1623 0.3115 0.3925 0.066 Uiso 1 1 calc R
H35B H 1.2133 0.3334 0.3074 0.066 Uiso 1 1 calc R
C36 C 0.9558(4) 0.4811(3) 0.20391(18) 0.0880(10) Uani 1 1 d .
H36A H 0.8742 0.5361 0.2316 0.132 Uiso 1 1 calc R
H36B H 0.9307 0.4978 0.1498 0.132 Uiso 1 1 calc R
H36C H 1.0438 0.5124 0.2130 0.132 Uiso 1 1 calc R
C37 C 1.2647(3) 0.1195(3) 0.35155(18) 0.0766(8) Uani 1 1 d .
H37A H 1.2249 0.0609 0.3899 0.115 Uiso 1 1 calc R
H37B H 1.3640 0.1189 0.3672 0.115 Uiso 1 1 calc R
H37C H 1.2679 0.0795 0.3032 0.115 Uiso 1 1 calc R
N1 N -0.6151(2) 0.0335(2) 0.87334(12) 0.0562(5) Uani 1 1 d .
N2 N 0.41472(19) 0.2975(2) 0.50373(11) 0.0476(5) Uani 1 1 d .
N3 N 1.0130(2) 0.2872(2) 0.31431(12) 0.0599(6) Uani 1 1 d .
O1 O 0.49298(16) 0.3868(2) 0.36805(10) 0.0655(5) Uani 1 1 d .
H1A H 0.4373 0.3807 0.4041 0.098 Uiso 1 1 calc R

loop_
_atom_site_aniso_label
_atom_site_aniso_U_11
_atom_site_aniso_U_22
_atom_site_aniso_U_33
_atom_site_aniso_U_23
_atom_site_aniso_U_13
_atom_site_aniso_U_12
C1 0.0469(15) 0.0819(19) 0.085(2) -0.0270(16) 0.0156(14) -0.0250(13)
C2 0.0477(16) 0.084(2) 0.112(3) -0.0230(19) 0.0263(16) -0.0216(15)
C3 0.073(2) 0.0673(19) 0.074(2) -0.0051(15) 0.0317(16) -0.0114(15)
C4 0.086(2) 0.0509(15) 0.0562(16) -0.0072(13) 0.0087(15) -0.0174(14)
C5 0.0508(14) 0.0545(15) 0.0528(15) 0.0025(12) -0.0009(11) -0.0205(11)
C6 0.0417(12) 0.0507(14) 0.0494(14) -0.0008(11) 0.0116(11) -0.0187(11)
C7 0.0520(14) 0.0605(16) 0.0560(16) -0.0043(12) 0.0114(12) -0.0256(12)
C8 0.0649(17) 0.0673(18) 0.077(2) 0.0050(15) 0.0069(15) -0.0317(14)
C9 0.0805(19) 0.0564(17) 0.087(2) -0.0056(16) -0.0008(17) -0.0310(15)
C10 0.0730(18) 0.0679(18) 0.0689(19) -0.0231(15) 0.0024(15) -0.0248(14)
C11 0.0615(15) 0.0611(16) 0.0514(15) -0.0060(12) 0.0111(12) -0.0254(13)
C12 0.0394(12) 0.0539(14) 0.0531(15) -0.0038(11) 0.0063(11) -0.0224(10)
C13 0.0434(13) 0.0475(13) 0.0564(15) -0.0072(11) 0.0183(11) -0.0207(10)
C14 0.0396(13) 0.0512(15) 0.0728(18) -0.0036(13) 0.0162(12) -0.0087(11)
C15 0.0507(14) 0.0592(15) 0.0457(14) 0.0061(11) 0.0077(11) -0.0219(11)
C16 0.0529(14) 0.0424(13) 0.0607(16) -0.0021(11) 0.0194(12) -0.0120(11)
C17 0.0416(12) 0.0640(15) 0.0447(14) 0.0004(12) 0.0036(10) -0.0207(11)
C18 0.0486(13) 0.0462(13) 0.0459(13) -0.0128(11) 0.0148(11) -0.0212(10)
C19 0.0525(14) 0.0497(14) 0.0523(15) -0.0073(11) 0.0150(11) -0.0231(11)
C20 0.0508(14) 0.0540(14) 0.0491(14) -0.0031(11) 0.0109(11) -0.0245(11)
C21 0.0433(13) 0.0509(14) 0.0435(13) -0.0036(11) 0.0066(10) -0.0205(11)
C22 0.0469(13) 0.0444(13) 0.0637(16) -0.0090(12) 0.0182(12) -0.0139(10)
C23 0.0475(13) 0.0505(14) 0.0665(17) 0.0086(12) 0.0099(12) -0.0155(11)
C24 0.0518(14) 0.0421(13) 0.0538(15) -0.0017(11) 0.0147(11) -0.0162(11)
C25 0.0397(13) 0.0517(15) 0.0751(18) 0.0038(13) 0.0121(12) -0.0074(11)
C26 0.0380(12) 0.0508(14) 0.0437(13) -0.0038(11) 0.0068(10) -0.0173(10)
C27 0.0447(13) 0.0546(14) 0.0434(13) 0.0000(11) 0.0063(10) -0.0185(11)
C28 0.0382(12) 0.0465(13) 0.0433(13) 0.0000(10) 0.0053(10) -0.0154(10)
C29 0.0346(12) 0.0537(14) 0.0472(14) 0.0043(11) 0.0009(10) -0.0139(10)
C30 0.0429(13) 0.0576(14) 0.0428(13) 0.0051(11) 0.0011(10) -0.0166(11)
C31 0.0433(13) 0.0605(15) 0.0395(13) 0.0092(11) 0.0004(10) -0.0158(11)
C32 0.0361(12) 0.0566(14) 0.0471(14) 0.0062(11) 0.0012(10) -0.0110(10)
C33 0.0411(12) 0.0492(13) 0.0481(14) 0.0006(11) 0.0080(11) -0.0122(10)
C34 0.0592(16) 0.082(2) 0.0540(16) 0.0000(14) 0.0151(13) -0.0120(14)
C35 0.0463(13) 0.0573(15) 0.0601(16) 0.0008(12) 0.0099(12) -0.0139(11)
C36 0.101(2) 0.085(2) 0.066(2) 0.0107(16) 0.0008(17) -0.0118(18)
C37 0.0613(17) 0.075(2) 0.087(2) -0.0119(16) 0.0125(15) -0.0058(14)
N1 0.0480(11) 0.0523(12) 0.0742(15) -0.0076(10) 0.0260(10) -0.0237(9)
N2 0.0393(10) 0.0557(12) 0.0491(12) 0.0003(9) 0.0098(9) -0.0172(9)
N3 0.0389(11) 0.0825(15) 0.0515(13) 0.0105(11) 0.0084(9) -0.0116(10)
O1 0.0354(9) 0.0963(13) 0.0563(11) 0.0210(10) 0.0004(8) -0.0145(9)

loop_
_atom_type_symbol
_atom_type_description
_atom_type_scat_dispersion_real
_atom_type_scat_dispersion_imag
_atom_type_scat_source
C C 0.0033 0.0016 'International Tables Vol C Tables 4.2.6.8 and 6.1.1.4'
H H 0.0000 0.0000 'International Tables Vol C Tables 4.2.6.8 and 6.1.1.4'
N N 0.0061 0.0033 'International Tables Vol C Tables 4.2.6.8 and 6.1.1.4'
O O 0.0106 0.0060 'International Tables Vol C Tables 4.2.6.8 and 6.1.1.4'

loop_
_geom_angle_atom_site_label_1
_geom_angle_atom_site_label_2
_geom_angle_atom_site_label_3
_geom_angle
C2 C1 C6 120.0(3)
C2 C1 H1 120.0
C6 C1 H1 120.0
C3 C2 C1 121.2(3)
C3 C2 H2 119.4
C1 C2 H2 119.4
C2 C3 C4 119.1(3)
C2 C3 H3 120.5
C4 C3 H3 120.5
C3 C4 C5 120.3(3)
C3 C4 H4 119.8
C5 C4 H4 119.8
C6 C5 C4 120.5(2)
C6 C5 H5 119.8
C4 C5 H5 119.8
C5 C6 C1 118.8(2)
C5 C6 N1 121.1(2)
C1 C6 N1 120.1(2)
C8 C7 C12 120.4(2)
C8 C7 H7 119.8
C12 C7 H7 119.8
C9 C8 C7 121.1(3)
C9 C8 H8 119.4
C7 C8 H8 119.4
C10 C9 C8 119.0(3)
C10 C9 H9 120.5
C8 C9 H9 120.5
C9 C10 C11 121.0(3)
C9 C10 H10 119.5
C11 C10 H10 119.5
C10 C11 C12 120.3(2)
C10 C11 H11 119.9
C12 C11 H11 119.9
C11 C12 C7 118.3(2)
C11 C12 N1 120.0(2)
C7 C12 N1 121.7(2)
C15 C13 C14 118.6(2)
C15 C13 N1 120.9(2)
C14 C13 N1 120.6(2)
C16 C14 C13 120.5(2)
C16 C14 H14 119.8
C13 C14 H14 119.8
C17 C15 C13 120.8(2)
C17 C15 H15 119.6
C13 C15 H15 119.6
C14 C16 C18 121.6(2)
C14 C16 H16 119.2
C18 C16 H16 119.2
C15 C17 C18 121.6(2)
C15 C17 H17 119.2
C18 C17 H17 119.2
C17 C18 C16 116.88(19)
C17 C18 C19 122.8(2)
C16 C18 C19 120.2(2)
C20 C19 C18 125.6(2)
C20 C19 H19 117.2
C18 C19 H19 117.2
C19 C20 C21 128.8(2)
C19 C20 H20 115.6
C21 C20 H20 115.6
C23 C21 C22 116.9(2)
C23 C21 C20 119.7(2)
C22 C21 C20 123.3(2)
C24 C22 C21 121.4(2)
C24 C22 H22 119.3
C21 C22 H22 119.3
C25 C23 C21 121.8(2)
C25 C23 H23 119.1
C21 C23 H23 119.1
C22 C24 C26 121.1(2)
C22 C24 H24 119.5
C26 C24 H24 119.5
C23 C25 C26 120.4(2)
C23 C25 H25 119.8
C26 C25 H25 119.8
C24 C26 C25 118.4(2)
C24 C26 N2 119.21(19)
C25 C26 N2 122.3(2)
N2 C27 C28 122.7(2)
N2 C27 H27 118.7
C28 C27 H27 118.7
C30 C28 C29 116.63(19)
C30 C28 C27 121.2(2)
C29 C28 C27 122.13(19)
O1 C29 C31 118.50(19)
O1 C29 C28 120.02(18)
C31 C29 C28 121.47(19)
C32 C30 C28 123.1(2)
C32 C30 H30 118.5
C28 C30 H30 118.5
C29 C31 C33 121.1(2)
C29 C31 H31 119.4
C33 C31 H31 119.4
C30 C32 C33 120.1(2)
C30 C32 H32 120.0
C33 C32 H32 120.0
N3 C33 C31 121.5(2)
N3 C33 C32 120.85(19)
C31 C33 C32 117.62(19)
N3 C34 C36 113.3(2)
N3 C34 H34A 108.9
C36 C34 H34A 108.9
N3 C34 H34B 108.9
C36 C34 H34B 108.9
H34A C34 H34B 107.7
N3 C35 C37 113.7(2)
N3 C35 H35A 108.8
C37 C35 H35A 108.8
N3 C35 H35B 108.8
C37 C35 H35B 108.8
H35A C35 H35B 107.7
C34 C36 H36A 109.5
C34 C36 H36B 109.5
H36A C36 H36B 109.5
C34 C36 H36C 109.5
H36A C36 H36C 109.5
H36B C36 H36C 109.5
C35 C37 H37A 109.5
C35 C37 H37B 109.5
H37A C37 H37B 109.5
C35 C37 H37C 109.5
H37A C37 H37C 109.5
H37B C37 H37C 109.5
C12 N1 C6 121.33(17)
C12 N1 C13 119.12(18)
C6 N1 C13 118.90(18)
C27 N2 C26 120.08(19)
C33 N3 C34 122.21(19)
C33 N3 C35 120.9(2)
C34 N3 C35 116.68(19)
C29 O1 H1A 109.5

loop_
_geom_bond_atom_site_label_1
_geom_bond_atom_site_label_2
_geom_bond_distance
C1 C2 1.375(4)
C1 C6 1.387(3)
C1 H1 0.9300
C2 C3 1.365(4)
C2 H2 0.9300
C3 C4 1.377(4)
C3 H3 0.9300
C4 C5 1.383(3)
C4 H4 0.9300
C5 C6 1.377(3)
C5 H5 0.9300
C6 N1 1.423(3)
C7 C8 1.377(3)
C7 C12 1.386(3)
C7 H7 0.9300
C8 C9 1.367(4)
C8 H8 0.9300
C9 C10 1.362(4)
C9 H9 0.9300
C10 C11 1.384(3)
C10 H10 0.9300
C11 C12 1.385(3)
C11 H11 0.9300
C12 N1 1.410(3)
C13 C15 1.384(3)
C13 C14 1.385(3)
C13 N1 1.426(3)
C14 C16 1.377(3)
C14 H14 0.9300
C15 C17 1.371(3)
C15 H15 0.9300
C16 C18 1.395(3)
C16 H16 0.9300
C17 C18 1.394(3)
C17 H17 0.9300
C18 C19 1.467(3)
C19 C20 1.329(3)
C19 H19 0.9300
C20 C21 1.459(3)
C20 H20 0.9300
C21 C23 1.391(3)
C21 C22 1.399(3)
C22 C24 1.374(3)
C22 H22 0.9300
C23 C25 1.380(3)
C23 H23 0.9300
C24 C26 1.382(3)
C24 H24 0.9300
C25 C26 1.390(3)
C25 H25 0.9300
C26 N2 1.415(3)
C27 N2 1.289(3)
C27 C28 1.431(3)
C27 H27 0.9300
C28 C30 1.403(3)
C28 C29 1.408(3)
C29 O1 1.356(2)
C29 C31 1.373(3)
C30 C32 1.362(3)
C30 H30 0.9300
C31 C33 1.411(3)
C31 H31 0.9300
C32 C33 1.417(3)
C32 H32 0.9300
C33 N3 1.373(3)
C34 N3 1.470(3)
C34 C36 1.489(4)
C34 H34A 0.9700
C34 H34B 0.9700
C35 N3 1.488(3)
C35 C37 1.489(3)
C35 H35A 0.9700
C35 H35B 0.9700
C36 H36A 0.9600
C36 H36B 0.9600
C36 H36C 0.9600
C37 H37A 0.9600
C37 H37B 0.9600
C37 H37C 0.9600
O1 H1A 0.8200

loop_
_geom_torsion_atom_site_label_1
_geom_torsion_atom_site_label_2
_geom_torsion_atom_site_label_3
_geom_torsion_atom_site_label_4
_geom_torsion
C6 C1 C2 C3 1.1(5)
C1 C2 C3 C4 0.7(5)
C2 C3 C4 C5 -1.0(4)
C3 C4 C5 C6 -0.5(4)
C4 C5 C6 C1 2.3(3)
C4 C5 C6 N1 -177.1(2)
C2 C1 C6 C5 -2.5(4)
C2 C1 C6 N1 176.9(2)
C12 C7 C8 C9 1.1(4)
C7 C8 C9 C10 -0.3(4)
C8 C9 C10 C11 -1.6(4)
C9 C10 C11 C12 2.8(4)
C10 C11 C12 C7 -2.0(3)
C10 C11 C12 N1 177.5(2)
C8 C7 C12 C11 0.1(3)
C8 C7 C12 N1 -179.4(2)
C15 C13 C14 C16 2.0(4)
N1 C13 C14 C16 -177.3(2)
C14 C13 C15 C17 -3.0(4)
N1 C13 C15 C17 176.2(2)
C13 C14 C16 C18 1.7(4)
C13 C15 C17 C18 0.4(4)
C15 C17 C18 C16 3.2(3)
C15 C17 C18 C19 -173.1(2)
C14 C16 C18 C17 -4.2(3)
C14 C16 C18 C19 172.2(2)
C17 C18 C19 C20 22.0(4)
C16 C18 C19 C20 -154.1(2)
C18 C19 C20 C21 176.9(2)
C19 C20 C21 C23 -170.6(2)
C19 C20 C21 C22 6.7(4)
C23 C21 C22 C24 -0.5(3)
C20 C21 C22 C24 -177.9(2)
C22 C21 C23 C25 1.2(4)
C20 C21 C23 C25 178.6(2)
C21 C22 C24 C26 -1.0(4)
C21 C23 C25 C26 -0.2(4)
C22 C24 C26 C25 2.0(3)
C22 C24 C26 N2 178.4(2)
C23 C25 C26 C24 -1.4(4)
C23 C25 C26 N2 -177.6(2)
N2 C27 C28 C30 179.0(2)
N2 C27 C28 C29 -3.3(4)
C30 C28 C29 O1 -177.4(2)
C27 C28 C29 O1 4.8(3)
C30 C28 C29 C31 1.5(3)
C27 C28 C29 C31 -176.4(2)
C29 C28 C30 C32 0.0(3)
C27 C28 C30 C32 177.8(2)
O1 C29 C31 C33 177.5(2)
C28 C29 C31 C33 -1.4(4)
C28 C30 C32 C33 -1.5(4)
C29 C31 C33 N3 -179.5(2)
C29 C31 C33 C32 -0.2(3)
C30 C32 C33 N3 -179.1(2)
C30 C32 C33 C31 1.6(3)
C11 C12 N1 C6 156.7(2)
C7 C12 N1 C6 -23.7(3)
C11 C12 N1 C13 -32.6(3)
C7 C12 N1 C13 146.9(2)
C5 C6 N1 C12 132.3(2)
C1 C6 N1 C12 -47.1(3)
C5 C6 N1 C13 -38.4(3)
C1 C6 N1 C13 142.2(2)
C15 C13 N1 C12 -49.9(3)
C14 C13 N1 C12 129.3(2)
C15 C13 N1 C6 120.9(2)
C14 C13 N1 C6 -59.8(3)
C28 C27 N2 C26 172.6(2)
C24 C26 N2 C27 139.3(2)
C25 C26 N2 C27 -44.5(3)
C31 C33 N3 C34 -13.4(4)
C32 C33 N3 C34 167.3(2)
C31 C33 N3 C35 161.1(2)
C32 C33 N3 C35 -18.2(3)
C36 C34 N3 C33 92.8(3)
C36 C34 N3 C35 -82.0(3)
C37 C35 N3 C33 91.1(3)
C37 C35 N3 C34 -94.0(3)
